data_7045724
loop_
_publ_author_name
'Jassal, Amanpreet Kaur'
'Sran, Balkaran Singh'
'Suffren, Yan'
'Bernot, Kevin'
'Pointillart, Fabrice'
'Cador, Olivier'
'Hundal, Geeta'

_publ_section_title
;
 Structural diversity and photo-physical and magnetic properties of
 dimeric to 1D polymeric coordination polymers of lighter lanthanide(iii)
 dinitrobenzoates.
;
_journal_issue 13
_journal_name_full 'Dalton transactions (Cambridge, England : 2003)'
_journal_page_first 4722
_journal_page_last 4732
_journal_paper_doi 10.1039/c7dt04596d
_journal_volume 47
_journal_year 2018
_chemical_formula_moiety 'C21 H13 Eu N6 O20, H2 O'
_chemical_formula_sum 'C21 H15 Eu N6 O21'
_chemical_formula_weight 839.35
_space_group_crystal_system triclinic
_space_group_IT_number 2
_space_group_name_Hall '-P 1'
_space_group_name_H-M_alt 'P -1'
_symmetry_space_group_name_Hall '-P 1'
_symmetry_space_group_name_H-M 'P -1'
_atom_sites_solution_hydrogens mixed
_atom_sites_solution_primary direct
_atom_sites_solution_secondary difmap
_audit_creation_method SHELXL-2017/1
_audit_update_record
;
2018-02-08 deposited with the CCDC.
2018-02-23 downloaded from the CCDC.
;
_cell_angle_alpha 106.024(8)
_cell_angle_beta 90.136(9)
_cell_angle_gamma 94.491(9)
_cell_formula_units_Z 2
_cell_length_a 9.2090(17)
_cell_length_b 11.329(2)
_cell_length_c 13.664(3)
_cell_measurement_reflns_used 4010
_cell_measurement_temperature 100(2)
_cell_measurement_theta_max 27.16
_cell_measurement_theta_min 2.22
_cell_volume 1365.5(5)
_computing_cell_refinement 'Bruker SAINT'
_computing_data_collection 'Bruker APEX2'
_computing_data_reduction 'Bruker SAINT'
_computing_molecular_graphics 'Bruker SHELXTL'
_computing_publication_material 'Bruker SHELXTL'
_computing_structure_refinement 'SHELXL-2017/1 (Sheldrick, 2017)'
_computing_structure_solution 'Sir-92 (Altomare et al., 1993)'
_diffrn_ambient_temperature 100(2)
_diffrn_measured_fraction_theta_full 0.989
_diffrn_measured_fraction_theta_max 0.948
_diffrn_measurement_device_type 'Bruker APEX-II CCD'
_diffrn_measurement_method '\f and \w scans'
_diffrn_radiation_type MoK\a
_diffrn_radiation_wavelength 0.71073
_diffrn_reflns_av_R_equivalents 0.1450
_diffrn_reflns_av_unetI/netI 0.1742
_diffrn_reflns_Laue_measured_fraction_full 0.989
_diffrn_reflns_Laue_measured_fraction_max 0.948
_diffrn_reflns_limit_h_max 12
_diffrn_reflns_limit_h_min -13
_diffrn_reflns_limit_k_max 16
_diffrn_reflns_limit_k_min -16
_diffrn_reflns_limit_l_max 20
_diffrn_reflns_limit_l_min -19
_diffrn_reflns_number 28187
_diffrn_reflns_point_group_measured_fraction_full 0.989
_diffrn_reflns_point_group_measured_fraction_max 0.948
_diffrn_reflns_theta_full 25.242
_diffrn_reflns_theta_max 31.810
_diffrn_reflns_theta_min 1.551
_diffrn_source 'fine-focus sealed tube'
_exptl_absorpt_coefficient_mu 2.409
_exptl_absorpt_correction_T_max 0.799
_exptl_absorpt_correction_T_min 0.692
_exptl_absorpt_correction_type multi-scan
_exptl_absorpt_process_details 'SADABS-2008/1 - Bruker AXS area detector scaling and absorption correction'
_exptl_crystal_colour Colorless
_exptl_crystal_density_diffrn 2.041
_exptl_crystal_density_method 'not measured'
_exptl_crystal_description Rectangular
_exptl_crystal_F_000 828
_exptl_crystal_size_max 0.160
_exptl_crystal_size_mid 0.130
_exptl_crystal_size_min 0.100
_refine_diff_density_max 4.489
_refine_diff_density_min -6.413
_refine_diff_density_rms 0.444
_refine_ls_extinction_method none
_refine_ls_goodness_of_fit_ref 1.084
_refine_ls_hydrogen_treatment mixed
_refine_ls_matrix_type full
_refine_ls_number_parameters 460
_refine_ls_number_reflns 8849
_refine_ls_number_restraints 9
_refine_ls_restrained_S_all 1.084
_refine_ls_R_factor_all 0.1269
_refine_ls_R_factor_gt 0.0685
_refine_ls_shift/su_max 0.001
_refine_ls_shift/su_mean 0.000
_refine_ls_structure_factor_coef Fsqd
_refine_ls_weighting_details 'w=1/[\s^2^(Fo^2^)+(0.1327P)^2^] where P=(Fo^2^+2Fc^2^)/3'
_refine_ls_weighting_scheme calc
_refine_ls_wR_factor_gt 0.1649
_refine_ls_wR_factor_ref 0.2518
_reflns_Friedel_coverage 0.000
_reflns_number_gt 5676
_reflns_number_total 8849
_reflns_threshold_expression 'I > 2\s(I)'
_cod_data_source_file c7dt04596d2.cif
_cod_data_source_block Eu_35DNb
_cod_depositor_comments
;
The following automatic conversions were performed:

'_exptl_absorpt_correction_type' value 'Multi-scan' changed to
'multi-scan' according to
/home/data/users/saulius/crontab/automatic-downloads/rss-feeds/RSC/lib/dictionaries/cif_core.dic
dictionary named 'cif_core.dic' version 2.4.2 from 2011-04-26.

Automatic conversion script
Id: cif_fix_values 4973 2017-02-22 13:04:09Z antanas 

 Adding full bibliography for 7045715--7045724.cif.
;
_cod_original_cell_volume 1365.5(4)
_cod_database_code 7045724
_shelx_shelxl_version_number 2017/1
_shelx_space_group_comment
;
The symmetry employed for this shelxl refinement is uniquely defined
by the following loop, which should always be used as a source of
symmetry information in preference to the above space-group names.
They are only intended as comments.
;
_shelx_estimated_absorpt_t_min 0.699
_shelx_estimated_absorpt_t_max 0.795

loop_
_space_group_symop_operation_xyz
'x, y, z'
'-x, -y, -z'

loop_
_atom_site_label
_atom_site_type_symbol
_atom_site_fract_x
_atom_site_fract_y
_atom_site_fract_z
_atom_site_U_iso_or_equiv
_atom_site_adp_type
_atom_site_occupancy
_atom_site_site_symmetry_order
_atom_site_calc_flag
_atom_site_refinement_flags_posn
_atom_site_refinement_flags_adp
C1 C 0.9515(9) 0.7641(8) 0.9534(7) 0.0141(16) Uani 1 1 d . .
C2 C 1.0054(10) 0.6366(9) 0.9173(7) 0.0166(17) Uani 1 1 d . .
C3 C 0.9063(10) 0.5351(9) 0.8813(7) 0.0182(18) Uani 1 1 d . .
H3 H 0.804996 0.545752 0.880651 0.022 Uiso 1 1 calc R U
C4 C 0.9535(10) 0.4196(9) 0.8465(7) 0.0179(18) Uani 1 1 d . .
C5 C 1.0997(10) 0.3982(9) 0.8478(7) 0.0171(17) Uani 1 1 d . .
H5 H 1.131066 0.317575 0.823372 0.021 Uiso 1 1 calc R U
C6 C 1.1982(10) 0.5003(9) 0.8865(7) 0.0178(18) Uani 1 1 d . .
C7 C 1.1532(10) 0.6187(9) 0.9195(6) 0.0167(17) Uani 1 1 d . .
H7 H 1.222857 0.687174 0.943576 0.020 Uiso 1 1 calc R U
C8 C 0.4603(8) 0.8345(9) 0.8506(7) 0.0139(16) Uani 1 1 d . .
C9 C 0.4935(10) 0.7222(9) 0.7677(7) 0.0182(18) Uani 1 1 d . .
C10 C 0.3812(10) 0.6377(9) 0.7187(6) 0.0164(17) Uani 1 1 d . .
H10 H 0.282203 0.653345 0.731460 0.020 Uiso 1 1 calc R U
C11 C 0.4182(10) 0.5302(9) 0.6509(7) 0.0182(18) Uani 1 1 d . .
C12 C 0.5586(10) 0.5034(9) 0.6252(7) 0.0173(18) Uani 1 1 d . .
H12 H 0.580143 0.428253 0.578030 0.021 Uiso 1 1 calc R U
C13 C 0.6648(9) 0.5920(9) 0.6720(7) 0.0169(18) Uani 1 1 d . .
C14 C 0.6416(10) 0.6987(9) 0.7442(7) 0.0165(17) Uani 1 1 d . .
H14 H 0.720310 0.754880 0.777330 0.020 Uiso 1 1 calc R U
C15 C 1.0270(10) 1.0328(8) 1.2030(6) 0.0152(17) Uani 1 1 d . .
C16 C 1.0174(10) 1.0799(8) 1.3171(7) 0.0164(17) Uani 1 1 d . .
C17 C 1.1371(10) 1.0812(9) 1.3796(7) 0.0179(18) Uani 1 1 d . .
H17 H 1.226936 1.053744 1.351678 0.021 Uiso 1 1 calc R U
C18 C 1.1212(11) 1.1242(9) 1.4853(7) 0.0195(18) Uani 1 1 d . .
C19 C 0.9922(10) 1.1686(9) 1.5277(7) 0.0177(18) Uani 1 1 d . .
H19 H 0.983548 1.199203 1.599307 0.021 Uiso 1 1 calc R U
C20 C 0.8770(10) 1.1666(8) 1.4619(7) 0.0168(17) Uani 1 1 d . .
C21 C 0.8857(10) 1.1218(9) 1.3573(7) 0.0183(18) Uani 1 1 d . .
H21 H 0.804130 1.119518 1.313979 0.022 Uiso 1 1 calc R U
N1 N 1.3547(9) 0.4823(8) 0.8917(7) 0.0224(18) Uani 1 1 d . .
N2 N 0.8475(9) 0.3137(8) 0.8114(6) 0.0208(17) Uani 1 1 d . .
N3 N 0.2989(9) 0.4365(8) 0.6042(6) 0.0198(16) Uani 1 1 d . .
N4 N 0.8188(9) 0.5687(8) 0.6428(7) 0.0241(18) Uani 1 1 d . .
N5 N 0.7371(9) 1.2091(8) 1.5031(6) 0.0212(17) Uani 1 1 d . .
N6 N 1.2408(9) 1.1206(8) 1.5543(6) 0.0206(16) Uani 1 1 d . .
O1 O 0.8174(6) 0.7680(6) 0.9667(5) 0.0175(13) Uani 1 1 d . .
O2 O 1.0400(8) 0.8557(6) 0.9670(5) 0.0226(15) Uani 1 1 d . .
O3 O 1.3907(8) 0.3775(7) 0.8562(7) 0.0330(19) Uani 1 1 d . .
O4 O 1.4381(7) 0.5727(7) 0.9288(6) 0.0257(16) Uani 1 1 d . .
O5 O 0.7191(7) 0.3334(7) 0.8118(6) 0.0240(15) Uani 1 1 d . .
O6 O 0.8900(8) 0.2096(6) 0.7841(6) 0.0240(15) Uani 1 1 d . .
O7 O 0.6665(7) 1.1362(6) 1.1446(5) 0.0186(13) Uani 1 1 d . .
O8 O 0.5635(7) 0.8893(6) 0.9113(5) 0.0202(14) Uani 1 1 d . .
O9 O 0.1753(8) 0.4478(7) 0.6408(6) 0.0293(17) Uani 1 1 d . .
O10 O 0.3263(7) 0.3535(7) 0.5297(5) 0.0255(16) Uani 1 1 d . .
O11 O 0.8398(9) 0.4774(8) 0.5736(7) 0.042(2) Uani 1 1 d . .
O12 O 0.9141(8) 0.6443(7) 0.6907(6) 0.0284(17) Uani 1 1 d . .
O13 O 0.9063(7) 0.9855(7) 1.1563(5) 0.0188(13) Uani 1 1 d . .
O14 O 0.8530(7) 0.9544(6) 0.8372(5) 0.0190(13) Uani 1 1 d . .
O15 O 0.6414(8) 1.2200(8) 1.4448(6) 0.0347(19) Uani 1 1 d . .
O16 O 0.7244(9) 1.2332(8) 1.5966(6) 0.0340(19) Uani 1 1 d . .
O17 O 1.2284(9) 1.1712(8) 1.6462(5) 0.0310(18) Uani 1 1 d . .
O18 O 1.3466(8) 1.0672(7) 1.5187(5) 0.0279(17) Uani 1 1 d . .
O1W O 0.6795(7) 1.1364(7) 0.9331(5) 0.0213(15) Uani 1 1 d D .
H11W H 0.681(11) 1.130(11) 0.871(2) 0.026 Uiso 1 1 d D U
H12W H 0.604(7) 1.170(10) 0.949(7) 0.026 Uiso 1 1 d D U
O2W O 0.6154(7) 0.8686(7) 1.1116(5) 0.0195(13) Uani 1 1 d D .
H21W H 0.631(12) 0.901(8) 1.173(2) 0.023 Uiso 1 1 d D U
H22W H 0.633(12) 0.797(3) 1.106(7) 0.023 Uiso 1 1 d D U
O3W O 0.5299(10) 0.0719(13) 0.7104(7) 0.054(3) Uani 1 1 d D .
H31W H 0.601(11) 0.111(11) 0.697(11) 0.065 Uiso 1 1 d D U
H32W H 0.526(16) 0.006(7) 0.666(10) 0.065 Uiso 1 1 d D U
Eu1 Eu 0.77143(5) 0.98451(4) 1.01074(3) 0.01308(14) Uani 1 1 d . .

loop_
_atom_site_aniso_label
_atom_site_aniso_U_11
_atom_site_aniso_U_22
_atom_site_aniso_U_33
_atom_site_aniso_U_23
_atom_site_aniso_U_13
_atom_site_aniso_U_12
C1 0.012(4) 0.016(4) 0.014(4) 0.002(3) -0.003(3) 0.004(3)
C2 0.024(4) 0.015(4) 0.011(4) 0.003(3) 0.001(3) 0.005(3)
C3 0.026(5) 0.018(5) 0.011(4) 0.005(4) 0.005(3) 0.004(4)
C4 0.021(4) 0.019(5) 0.011(4) -0.001(4) -0.004(3) -0.004(3)
C5 0.019(4) 0.015(4) 0.016(4) 0.002(4) 0.000(3) 0.001(3)
C6 0.019(4) 0.025(5) 0.013(4) 0.009(4) 0.002(3) 0.006(4)
C7 0.030(5) 0.012(4) 0.009(4) 0.004(3) 0.000(3) -0.001(3)
C8 0.008(3) 0.021(4) 0.014(4) 0.008(4) -0.003(3) -0.002(3)
C9 0.029(5) 0.010(4) 0.015(4) 0.004(4) 0.004(3) 0.000(3)
C10 0.028(5) 0.014(4) 0.006(4) 0.003(3) 0.004(3) -0.003(3)
C11 0.023(4) 0.019(5) 0.010(4) 0.001(4) -0.006(3) -0.007(4)
C12 0.025(4) 0.014(4) 0.013(4) 0.003(4) 0.001(3) 0.005(3)
C13 0.018(4) 0.021(5) 0.013(4) 0.006(4) -0.001(3) 0.002(3)
C14 0.022(4) 0.017(4) 0.010(4) 0.002(3) -0.005(3) 0.000(3)
C15 0.023(4) 0.015(4) 0.008(4) 0.003(3) -0.004(3) -0.001(3)
C16 0.025(4) 0.013(4) 0.008(4) 0.000(3) 0.001(3) -0.001(3)
C17 0.023(4) 0.018(5) 0.015(4) 0.008(4) 0.000(3) 0.000(3)
C18 0.032(5) 0.011(4) 0.013(4) -0.001(4) 0.001(3) -0.002(4)
C19 0.023(4) 0.016(4) 0.012(4) 0.002(4) 0.003(3) -0.001(3)
C20 0.021(4) 0.013(4) 0.014(4) 0.001(3) 0.003(3) 0.001(3)
C21 0.025(4) 0.014(4) 0.016(4) 0.006(4) 0.005(3) 0.000(3)
N1 0.023(4) 0.022(4) 0.025(4) 0.009(4) 0.006(3) 0.007(3)
N2 0.027(4) 0.016(4) 0.019(4) 0.005(3) 0.006(3) -0.001(3)
N3 0.023(4) 0.018(4) 0.018(4) 0.004(3) -0.003(3) -0.002(3)
N4 0.017(4) 0.025(5) 0.028(5) 0.002(4) 0.004(3) 0.005(3)
N5 0.026(4) 0.019(4) 0.018(4) 0.002(3) 0.005(3) 0.008(3)
N6 0.025(4) 0.020(4) 0.014(4) 0.001(3) -0.003(3) -0.006(3)
O1 0.009(3) 0.016(3) 0.026(4) 0.003(3) 0.001(2) 0.004(2)
O2 0.039(4) 0.012(3) 0.013(3) 0.001(3) 0.006(3) -0.008(3)
O3 0.032(4) 0.019(4) 0.048(5) 0.008(4) 0.010(4) 0.008(3)
O4 0.018(3) 0.023(4) 0.037(4) 0.009(3) 0.001(3) 0.002(3)
O5 0.018(3) 0.018(3) 0.035(4) 0.005(3) 0.000(3) -0.001(3)
O6 0.026(4) 0.013(3) 0.030(4) 0.000(3) -0.003(3) 0.001(3)
O7 0.012(3) 0.022(4) 0.019(3) 0.001(3) -0.003(2) 0.002(2)
O8 0.021(3) 0.015(3) 0.020(3) -0.002(3) 0.005(3) -0.003(3)
O9 0.026(4) 0.027(4) 0.029(4) 0.001(3) 0.001(3) -0.006(3)
O10 0.024(3) 0.024(4) 0.023(4) -0.002(3) -0.001(3) -0.002(3)
O11 0.038(5) 0.030(5) 0.049(6) -0.007(4) 0.021(4) 0.009(4)
O12 0.022(3) 0.029(4) 0.030(4) 0.001(3) 0.000(3) 0.006(3)
O13 0.018(3) 0.025(4) 0.011(3) 0.000(3) -0.004(2) -0.001(3)
O14 0.024(3) 0.017(3) 0.014(3) 0.003(3) 0.004(2) -0.003(3)
O15 0.024(4) 0.049(5) 0.031(4) 0.006(4) 0.002(3) 0.013(4)
O16 0.045(5) 0.043(5) 0.014(4) 0.006(4) 0.011(3) 0.011(4)
O17 0.042(4) 0.035(5) 0.013(3) 0.002(3) -0.008(3) 0.006(4)
O18 0.026(4) 0.035(5) 0.023(4) 0.007(3) 0.000(3) 0.008(3)
O1W 0.013(3) 0.028(4) 0.019(3) 0.000(3) 0.004(2) 0.006(3)
O2W 0.021(3) 0.019(3) 0.018(3) 0.006(3) -0.001(3) -0.001(3)
O3W 0.028(4) 0.115(10) 0.023(5) 0.020(5) 0.003(3) 0.019(5)
Eu1 0.0150(2) 0.0121(2) 0.0101(2) 0.00007(16) -0.00004(14) -0.00048(14)

loop_
_atom_type_symbol
_atom_type_description
_atom_type_scat_dispersion_real
_atom_type_scat_dispersion_imag
_atom_type_scat_source
C C 0.0033 0.0016 'International Tables Vol C Tables 4.2.6.8 and 6.1.1.4'
H H 0.0000 0.0000 'International Tables Vol C Tables 4.2.6.8 and 6.1.1.4'
N N 0.0061 0.0033 'International Tables Vol C Tables 4.2.6.8 and 6.1.1.4'
O O 0.0106 0.0060 'International Tables Vol C Tables 4.2.6.8 and 6.1.1.4'
Eu Eu -0.1578 3.6682 'International Tables Vol C Tables 4.2.6.8 and 6.1.1.4'

loop_
_geom_angle_atom_site_label_1
_geom_angle_atom_site_label_2
_geom_angle_atom_site_label_3
_geom_angle
_geom_angle_site_symmetry_1
_geom_angle_site_symmetry_3
O2 C1 O1 124.8(8) . .
O2 C1 C2 119.2(8) . .
O1 C1 C2 116.0(8) . .
C3 C2 C7 118.9(8) . .
C3 C2 C1 119.7(8) . .
C7 C2 C1 121.4(9) . .
C4 C3 C2 120.3(9) . .
C4 C3 H3 119.8 . .
C2 C3 H3 119.8 . .
C3 C4 C5 122.4(9) . .
C3 C4 N2 119.6(8) . .
C5 C4 N2 118.0(8) . .
C4 C5 C6 116.9(8) . .
C4 C5 H5 121.6 . .
C6 C5 H5 121.6 . .
C7 C6 C5 121.7(8) . .
C7 C6 N1 119.2(9) . .
C5 C6 N1 119.1(8) . .
C6 C7 C2 119.7(9) . .
C6 C7 H7 120.1 . .
C2 C7 H7 120.1 . .
O7 C8 O8 125.4(9) 2_677 .
O7 C8 C9 117.3(8) 2_677 .
O8 C8 C9 117.3(7) . .
C10 C9 C14 120.0(8) . .
C10 C9 C8 120.0(8) . .
C14 C9 C8 119.8(8) . .
C11 C10 C9 117.8(9) . .
C11 C10 H10 121.1 . .
C9 C10 H10 121.1 . .
C12 C11 C10 124.5(9) . .
C12 C11 N3 117.8(8) . .
C10 C11 N3 117.7(8) . .
C13 C12 C11 115.4(8) . .
C13 C12 H12 122.3 . .
C11 C12 H12 122.3 . .
C14 C13 C12 125.1(8) . .
C14 C13 N4 117.8(8) . .
C12 C13 N4 117.1(8) . .
C13 C14 C9 117.0(9) . .
C13 C14 H14 121.5 . .
C9 C14 H14 121.5 . .
O14 C15 O13 126.3(8) 2_777 .
O14 C15 C16 118.8(8) 2_777 .
O13 C15 C16 114.8(8) . .
C17 C16 C21 121.5(8) . .
C17 C16 C15 120.4(8) . .
C21 C16 C15 118.1(8) . .
C16 C17 C18 117.9(8) . .
C16 C17 H17 121.0 . .
C18 C17 H17 121.0 . .
C19 C18 C17 121.9(9) . .
C19 C18 N6 118.0(8) . .
C17 C18 N6 120.0(8) . .
C20 C19 C18 117.8(8) . .
C20 C19 H19 121.1 . .
C18 C19 H19 121.1 . .
C21 C20 C19 122.5(8) . .
C21 C20 N5 117.6(8) . .
C19 C20 N5 119.8(8) . .
C20 C21 C16 118.3(9) . .
C20 C21 H21 120.8 . .
C16 C21 H21 120.8 . .
O4 N1 O3 125.1(9) . .
O4 N1 C6 117.8(8) . .
O3 N1 C6 117.1(9) . .
O5 N2 O6 123.2(9) . .
O5 N2 C4 117.5(8) . .
O6 N2 C4 119.4(8) . .
O10 N3 O9 123.4(8) . .
O10 N3 C11 117.9(8) . .
O9 N3 C11 118.6(8) . .
O11 N4 O12 125.3(8) . .
O11 N4 C13 118.2(9) . .
O12 N4 C13 116.6(8) . .
O15 N5 O16 123.8(8) . .
O15 N5 C20 119.2(8) . .
O16 N5 C20 116.9(8) . .
O18 N6 O17 123.6(8) . .
O18 N6 C18 118.4(8) . .
O17 N6 C18 118.0(8) . .
C1 O1 Eu1 106.2(6) . .
C1 O2 Eu1 173.9(6) . 2_777
C1 O2 Eu1 81.7(5) . .
Eu1 O2 Eu1 104.5(2) 2_777 .
C8 O7 Eu1 127.5(6) 2_677 .
C8 O8 Eu1 174.3(6) . .
C15 O13 Eu1 140.1(6) . .
C15 O14 Eu1 135.2(6) 2_777 .
Eu1 O1W H11W 124(7) . .
Eu1 O1W H12W 124(7) . .
H11W O1W H12W 102(3) . .
Eu1 O2W H21W 109(8) . .
Eu1 O2W H22W 116(8) . .
H21W O2W H22W 102(3) . .
H31W O3W H32W 104(3) . .
O13 Eu1 O8 142.7(2) . .
O13 Eu1 O2 73.2(2) . 2_777
O8 Eu1 O2 144.0(2) . 2_777
O13 Eu1 O7 76.2(2) . .
O8 Eu1 O7 101.4(2) . .
O2 Eu1 O7 81.6(2) 2_777 .
O13 Eu1 O14 128.7(2) . .
O8 Eu1 O14 76.6(2) . .
O2 Eu1 O14 78.7(2) 2_777 .
O7 Eu1 O14 140.3(2) . .
O13 Eu1 O1 81.0(2) . .
O8 Eu1 O1 77.7(2) . .
O2 Eu1 O1 122.7(2) 2_777 .
O7 Eu1 O1 139.6(2) . .
O14 Eu1 O1 79.5(2) . .
O13 Eu1 O1W 137.6(2) . .
O8 Eu1 O1W 72.7(2) . .
O2 Eu1 O1W 74.0(2) 2_777 .
O7 Eu1 O1W 73.1(2) . .
O14 Eu1 O1W 68.5(2) . .
O1 Eu1 O1W 140.3(2) . .
O13 Eu1 O2W 72.4(2) . .
O8 Eu1 O2W 71.4(2) . .
O2 Eu1 O2W 141.1(2) 2_777 .
O7 Eu1 O2W 73.1(2) . .
O14 Eu1 O2W 138.4(2) . .
O1 Eu1 O2W 68.4(2) . .
O1W Eu1 O2W 123.6(2) . .
O13 Eu1 O2 66.1(2) . .
O8 Eu1 O2 116.3(2) . .
O2 Eu1 O2 75.5(2) 2_777 .
O7 Eu1 O2 140.0(2) . .
O14 Eu1 O2 65.9(2) . .
O1 Eu1 O2 47.22(19) . .
O1W Eu1 O2 128.80(19) . .
O2W Eu1 O2 105.9(2) . .
O13 Eu1 C1 72.9(2) . .
O8 Eu1 C1 96.6(2) . .
O2 Eu1 C1 99.4(2) 2_777 .
O7 Eu1 C1 147.2(2) . .
O14 Eu1 C1 70.6(2) . .
O1 Eu1 C1 23.4(2) . .
O1W Eu1 C1 139.0(2) . .
O2W Eu1 C1 87.3(2) . .
O2 Eu1 C1 23.9(2) . .
O13 Eu1 Eu1 63.49(16) . 2_777
O8 Eu1 Eu1 139.84(15) . 2_777
O2 Eu1 Eu1 42.65(17) 2_777 2_777
O7 Eu1 Eu1 117.03(16) . 2_777
O14 Eu1 Eu1 66.66(16) . 2_777
O1 Eu1 Eu1 80.10(14) . 2_777
O1W Eu1 Eu1 106.50(16) . 2_777
O2W Eu1 Eu1 128.91(15) . 2_777
O2 Eu1 Eu1 32.89(14) . 2_777
C1 Eu1 Eu1 56.78(18) . 2_777

loop_
_geom_bond_atom_site_label_1
_geom_bond_atom_site_label_2
_geom_bond_distance
_geom_bond_site_symmetry_2
C1 O2 1.240(11) .
C1 O1 1.251(9) .
C1 C2 1.516(12) .
C2 C3 1.385(14) .
C2 C7 1.393(13) .
C3 C4 1.369(13) .
C3 H3 0.9500 .
C4 C5 1.387(12) .
C4 N2 1.456(13) .
C5 C6 1.391(14) .
C5 H5 0.9500 .
C6 C7 1.388(13) .
C6 N1 1.476(11) .
C7 H7 0.9500 .
C8 O7 1.235(10) 2_677
C8 O8 1.264(11) .
C8 C9 1.504(13) .
C9 C10 1.386(14) .
C9 C14 1.431(13) .
C10 C11 1.379(13) .
C10 H10 0.9500 .
C11 C12 1.376(13) .
C11 N3 1.477(12) .
C12 C13 1.365(14) .
C12 H12 0.9500 .
C13 C14 1.365(13) .
C13 N4 1.498(11) .
C14 H14 0.9500 .
C15 O14 1.251(11) 2_777
C15 O13 1.283(11) .
C15 C16 1.506(12) .
C16 C17 1.390(13) .
C16 C21 1.396(12) .
C17 C18 1.403(13) .
C17 H17 0.9500 .
C18 C19 1.391(12) .
C18 N6 1.458(13) .
C19 C20 1.384(13) .
C19 H19 0.9500 .
C20 C21 1.383(12) .
C20 N5 1.469(11) .
C21 H21 0.9500 .
N1 O4 1.218(11) .
N1 O3 1.224(11) .
N2 O5 1.221(10) .
N2 O6 1.229(10) .
N3 O10 1.221(10) .
N3 O9 1.246(10) .
N4 O11 1.222(11) .
N4 O12 1.226(11) .
N5 O15 1.222(11) .
N5 O16 1.238(10) .
N6 O18 1.218(10) .
N6 O17 1.238(10) .
O1 Eu1 2.431(6) .
O2 Eu1 2.364(7) 2_777
O2 Eu1 2.949(7) .
O7 Eu1 2.402(6) .
O8 Eu1 2.352(7) .
O13 Eu1 2.339(6) .
O14 Eu1 2.430(6) .
O1W Eu1 2.456(7) .
O1W H11W 0.83(2) .
O1W H12W 0.82(2) .
O2W Eu1 2.530(7) .
O2W H21W 0.82(2) .
O2W H22W 0.83(2) .
O3W H31W 0.81(2) .
O3W H32W 0.82(2) .
Eu1 Eu1 4.2146(11) 2_777

loop_
_geom_torsion_atom_site_label_1
_geom_torsion_atom_site_label_2
_geom_torsion_atom_site_label_3
_geom_torsion_atom_site_label_4
_geom_torsion
_geom_torsion_site_symmetry_1
O2 C1 C2 C3 -166.3(8) .
O1 C1 C2 C3 13.2(12) .
Eu1 C1 C2 C3 -1(3) .
O2 C1 C2 C7 13.9(13) .
O1 C1 C2 C7 -166.7(8) .
Eu1 C1 C2 C7 179(2) .
C7 C2 C3 C4 -1.4(13) .
C1 C2 C3 C4 178.8(8) .
C2 C3 C4 C5 1.5(14) .
C2 C3 C4 N2 178.4(8) .
C3 C4 C5 C6 0.1(14) .
N2 C4 C5 C6 -176.8(8) .
C4 C5 C6 C7 -1.9(13) .
C4 C5 C6 N1 178.7(8) .
C5 C6 C7 C2 2.1(13) .
N1 C6 C7 C2 -178.6(8) .
C3 C2 C7 C6 -0.4(13) .
C1 C2 C7 C6 179.4(8) .
O7 C8 C9 C10 -17.6(13) 2_677
O8 C8 C9 C10 160.7(9) .
O7 C8 C9 C14 166.5(8) 2_677
O8 C8 C9 C14 -15.2(13) .
C14 C9 C10 C11 2.5(13) .
C8 C9 C10 C11 -173.4(8) .
C9 C10 C11 C12 -2.9(14) .
C9 C10 C11 N3 175.8(8) .
C10 C11 C12 C13 0.0(14) .
N3 C11 C12 C13 -178.7(8) .
C11 C12 C13 C14 3.6(14) .
C11 C12 C13 N4 -177.5(8) .
C12 C13 C14 C9 -4.0(14) .
N4 C13 C14 C9 177.1(8) .
C10 C9 C14 C13 0.7(13) .
C8 C9 C14 C13 176.6(8) .
O14 C15 C16 C17 -31.0(13) 2_777
O13 C15 C16 C17 151.0(9) .
O14 C15 C16 C21 149.0(9) 2_777
O13 C15 C16 C21 -29.0(12) .
C21 C16 C17 C18 1.0(14) .
C15 C16 C17 C18 -179.0(9) .
C16 C17 C18 C19 -2.2(14) .
C16 C17 C18 N6 176.4(9) .
C17 C18 C19 C20 1.4(15) .
N6 C18 C19 C20 -177.2(9) .
C18 C19 C20 C21 0.5(15) .
C18 C19 C20 N5 178.2(9) .
C19 C20 C21 C16 -1.6(14) .
N5 C20 C21 C16 -179.4(8) .
C17 C16 C21 C20 0.8(14) .
C15 C16 C21 C20 -179.2(8) .
C7 C6 N1 O4 2.9(13) .
C5 C6 N1 O4 -177.7(9) .
C7 C6 N1 O3 -175.8(9) .
C5 C6 N1 O3 3.6(13) .
C3 C4 N2 O5 2.1(13) .
C5 C4 N2 O5 179.1(8) .
C3 C4 N2 O6 -177.1(9) .
C5 C4 N2 O6 -0.1(13) .
C12 C11 N3 O10 -15.9(13) .
C10 C11 N3 O10 165.3(9) .
C12 C11 N3 O9 166.0(9) .
C10 C11 N3 O9 -12.8(13) .
C14 C13 N4 O11 -175.3(9) .
C12 C13 N4 O11 5.7(13) .
C14 C13 N4 O12 4.3(13) .
C12 C13 N4 O12 -174.7(9) .
C21 C20 N5 O15 -10.2(14) .
C19 C20 N5 O15 172.0(10) .
C21 C20 N5 O16 170.4(9) .
C19 C20 N5 O16 -7.4(14) .
C19 C18 N6 O18 170.4(9) .
C17 C18 N6 O18 -8.3(14) .
C19 C18 N6 O17 -8.8(14) .
C17 C18 N6 O17 172.5(9) .
O2 C1 O1 Eu1 3.8(11) .
C2 C1 O1 Eu1 -175.6(6) .
O1 C1 O2 Eu1 -3.1(9) .
C2 C1 O2 Eu1 176.3(8) .
O14 C15 O13 Eu1 -40.7(15) 2_777
C16 C15 O13 Eu1 137.2(7) .
